data_7209846
loop_
_publ_author_name
'Wilson, Julie A.'
'Uebler, Jacob W.'
'LaDuca, Robert L.'

_publ_section_title
;
 Cadmium adipate coordination polymers prepared with isomeric pyridylamide
 precursors: pH-dependent in situ reaction chemistry and divergent
 dimensionalities
;
_journal_issue 26
_journal_name_full CrystEngComm
_journal_page_first 5218
_journal_paper_doi 10.1039/c2ce26583d
_journal_volume 15
_journal_year 2013
_chemical_formula_sum 'C28 H34 Cd N6 O10'
_chemical_formula_weight 727.01
_space_group_IT_number 2
_symmetry_cell_setting triclinic
_symmetry_space_group_name_Hall '-P 1'
_symmetry_space_group_name_H-M 'P -1'
_atom_sites_solution_hydrogens geom
_atom_sites_solution_primary direct
_atom_sites_solution_secondary difmap
_audit_creation_method SHELXL-97
_audit_update_record
;
2012-07-16 # Formatted by publCIF
;
_cell_angle_alpha 74.2130(10)
_cell_angle_beta 89.7140(10)
_cell_angle_gamma 84.8810(10)
_cell_formula_units_Z 1
_cell_length_a 5.6991(7)
_cell_length_b 9.5878(12)
_cell_length_c 14.1723(18)
_cell_measurement_reflns_used 8440
_cell_measurement_temperature 173(2)
_cell_measurement_theta_max 25.36
_cell_measurement_theta_min 2.22
_cell_volume 742.07(16)
_computing_cell_refinement 'Bruker SAINT'
_computing_data_collection 'Bruker APEX2'
_computing_data_reduction 'Bruker SAINT'
_computing_molecular_graphics 'Bruker SHELXTL'
_computing_publication_material 'Bruker SHELXTL'
_computing_structure_refinement 'SHELXL-97 (Sheldrick, 2008)'
_computing_structure_solution 'SHELXS-97 (Sheldrick, 2008)'
_diffrn_ambient_temperature 173(2)
_diffrn_measured_fraction_theta_full 0.999
_diffrn_measured_fraction_theta_max 0.998
_diffrn_measurement_device_type 'Bruker APEX-II CCD'
_diffrn_measurement_method '\f and \w scans'
_diffrn_radiation_monochromator graphite
_diffrn_radiation_source 'fine-focus sealed tube'
_diffrn_radiation_type MoK\a
_diffrn_radiation_wavelength 0.71073
_diffrn_reflns_av_R_equivalents 0.0565
_diffrn_reflns_av_sigmaI/netI 0.0435
_diffrn_reflns_limit_h_max 6
_diffrn_reflns_limit_h_min -6
_diffrn_reflns_limit_k_max 11
_diffrn_reflns_limit_k_min -11
_diffrn_reflns_limit_l_max 17
_diffrn_reflns_limit_l_min -17
_diffrn_reflns_number 11888
_diffrn_reflns_theta_full 25.00
_diffrn_reflns_theta_max 25.39
_diffrn_reflns_theta_min 2.22
_exptl_absorpt_coefficient_mu 0.804
_exptl_absorpt_correction_T_max 0.9189
_exptl_absorpt_correction_T_min 0.8603
_exptl_absorpt_correction_type multi-scan
_exptl_absorpt_process_details SADABS
_exptl_crystal_colour colourless
_exptl_crystal_density_diffrn 1.627
_exptl_crystal_density_method 'not measured'
_exptl_crystal_description block
_exptl_crystal_F_000 372
_exptl_crystal_size_max 0.19
_exptl_crystal_size_mid 0.12
_exptl_crystal_size_min 0.11
_refine_diff_density_max 0.381
_refine_diff_density_min -0.417
_refine_diff_density_rms 0.059
_refine_ls_extinction_method none
_refine_ls_goodness_of_fit_ref 1.013
_refine_ls_hydrogen_treatment mixed
_refine_ls_matrix_type full
_refine_ls_number_parameters 220
_refine_ls_number_reflns 2716
_refine_ls_number_restraints 7
_refine_ls_restrained_S_all 1.013
_refine_ls_R_factor_all 0.0257
_refine_ls_R_factor_gt 0.0233
_refine_ls_shift/su_max 0.000
_refine_ls_shift/su_mean 0.000
_refine_ls_structure_factor_coef Fsqd
_refine_ls_weighting_details 'calc w=1/[\s^2^(Fo^2^)+(0.0168P)^2^+0.0000P] where P=(Fo^2^+2Fc^2^)/3'
_refine_ls_weighting_scheme calc
_refine_ls_wR_factor_gt 0.0467
_refine_ls_wR_factor_ref 0.0473
_reflns_number_gt 2563
_reflns_number_total 2716
_reflns_threshold_expression >2sigma(I)
_cod_data_source_file c2ce26583d.txt
_cod_data_source_block p1b
_cod_original_sg_symbol_H-M P-1
_cod_database_code 7209846

loop_
_symmetry_equiv_pos_as_xyz
'x, y, z'
'-x, -y, -z'

loop_
_atom_site_label
_atom_site_type_symbol
_atom_site_fract_x
_atom_site_fract_y
_atom_site_fract_z
_atom_site_U_iso_or_equiv
_atom_site_adp_type
_atom_site_occupancy
_atom_site_symmetry_multiplicity
_atom_site_calc_flag
_atom_site_refinement_flags
Cd1 Cd 0.0000 0.0000 0.0000 0.01732(8) Uani 1 2 d S
O1 O 0.6461(2) -0.54906(15) 0.41473(10) 0.0243(3) Uani 1 1 d .
O1W O 0.0164(3) 0.21118(17) 0.34297(11) 0.0279(4) Uani 1 1 d D
H1WA H -0.012(4) 0.229(2) 0.2833(11) 0.033 Uiso 1 1 d D
H1WB H 0.108(3) 0.136(2) 0.3612(15) 0.033 Uiso 1 1 d D
O2 O -0.0317(2) 0.24847(16) 0.13604(10) 0.0291(4) Uani 1 1 d .
O3 O 0.2326(2) 0.15720(14) 0.04800(9) 0.0203(3) Uani 1 1 d .
O4 O 0.3048(2) -0.06169(16) -0.09248(11) 0.0237(3) Uani 1 1 d D
H4A H 0.236(3) -0.125(2) -0.1104(15) 0.028 Uiso 1 1 d D
H4B H 0.437(3) -0.099(2) -0.0713(14) 0.028 Uiso 1 1 d D
N1 N 0.1073(3) -0.18842(18) 0.13692(11) 0.0185(4) Uani 1 1 d .
N2 N 0.2614(3) -0.55821(19) 0.37166(12) 0.0222(4) Uani 1 1 d D
H2N H 0.160(3) -0.620(2) 0.3747(15) 0.027 Uiso 1 1 d D
N3 N 0.6324(3) -0.96856(19) 0.60562(12) 0.0254(4) Uani 1 1 d .
C1 C 0.6319(4) -0.8460(2) 0.53224(14) 0.0218(5) Uani 1 1 d .
H1 H 0.7708 -0.8286 0.4952 0.026 Uiso 1 1 calc R
C2 C 0.4344(4) -0.9888(2) 0.65653(15) 0.0274(5) Uani 1 1 d .
H2 H 0.4315 -1.0749 0.7090 0.033 Uiso 1 1 calc R
C3 C 0.2349(4) -0.8934(2) 0.63804(15) 0.0260(5) Uani 1 1 d .
H3 H 0.0990 -0.9130 0.6768 0.031 Uiso 1 1 calc R
C4 C 0.3097(3) -0.2065(2) 0.18792(14) 0.0206(5) Uani 1 1 d .
H4 H 0.4164 -0.1336 0.1688 0.025 Uiso 1 1 calc R
C5 C 0.4400(3) -0.7439(2) 0.50774(13) 0.0187(5) Uani 1 1 d .
C6 C 0.0060(3) -0.4124(2) 0.24391(13) 0.0200(5) Uani 1 1 d .
H6 H -0.1062 -0.4820 0.2623 0.024 Uiso 1 1 calc R
C7 C 0.4632(4) -0.6078(2) 0.42709(13) 0.0196(5) Uani 1 1 d .
C8 C 0.2365(4) -0.7682(2) 0.56174(14) 0.0226(5) Uani 1 1 d .
H8 H 0.1012 -0.7002 0.5465 0.027 Uiso 1 1 calc R
C9 C 0.2198(3) -0.4326(2) 0.29520(13) 0.0187(5) Uani 1 1 d .
C10 C 0.3727(4) -0.3245(2) 0.26646(14) 0.0210(5) Uani 1 1 d .
H10 H 0.5184 -0.3318 0.3005 0.025 Uiso 1 1 calc R
C11 C -0.0406(3) -0.2916(2) 0.16704(14) 0.0198(5) Uani 1 1 d .
H11 H -0.1870 -0.2801 0.1328 0.024 Uiso 1 1 calc R
C12 C 0.1605(3) 0.2496(2) 0.09317(14) 0.0200(5) Uani 1 1 d .
C13 C 0.3194(4) 0.3672(2) 0.09522(15) 0.0253(5) Uani 1 1 d .
H13A H 0.4502 0.3241 0.1428 0.030 Uiso 1 1 calc R
H13B H 0.2282 0.4429 0.1194 0.030 Uiso 1 1 calc R
C14 C 0.4239(3) 0.4401(2) -0.00308(14) 0.0230(5) Uani 1 1 d .
H14A H 0.5204 0.3657 -0.0267 0.028 Uiso 1 1 calc R
H14B H 0.2943 0.4820 -0.0515 0.028 Uiso 1 1 calc R

loop_
_atom_site_aniso_label
_atom_site_aniso_U_11
_atom_site_aniso_U_22
_atom_site_aniso_U_33
_atom_site_aniso_U_23
_atom_site_aniso_U_13
_atom_site_aniso_U_12
Cd1 0.01600(12) 0.01615(13) 0.01804(12) -0.00138(9) 0.00077(8) -0.00234(9)
O1 0.0209(8) 0.0225(9) 0.0261(8) 0.0000(6) 0.0016(6) -0.0038(7)
O1W 0.0318(9) 0.0230(9) 0.0275(8) -0.0050(7) -0.0004(7) -0.0008(7)
O2 0.0211(8) 0.0377(10) 0.0332(9) -0.0161(7) 0.0065(7) -0.0077(7)
O3 0.0186(8) 0.0168(8) 0.0266(8) -0.0076(6) 0.0002(6) -0.0024(6)
O4 0.0164(8) 0.0252(9) 0.0298(8) -0.0079(7) 0.0027(7) -0.0023(7)
N1 0.0164(9) 0.0176(10) 0.0195(9) -0.0021(7) 0.0005(7) -0.0006(7)
N2 0.0231(10) 0.0173(10) 0.0223(9) 0.0031(8) -0.0037(8) -0.0073(8)
N3 0.0288(10) 0.0218(11) 0.0224(9) -0.0010(8) -0.0039(8) -0.0006(8)
C1 0.0225(12) 0.0231(13) 0.0189(11) -0.0035(9) -0.0017(9) -0.0031(10)
C2 0.0376(14) 0.0198(12) 0.0211(11) 0.0025(9) -0.0042(10) -0.0073(11)
C3 0.0268(12) 0.0283(13) 0.0221(11) -0.0038(10) 0.0034(9) -0.0085(10)
C4 0.0208(11) 0.0183(12) 0.0219(11) -0.0030(9) 0.0013(9) -0.0055(9)
C5 0.0228(11) 0.0167(11) 0.0160(10) -0.0026(8) -0.0021(8) -0.0043(9)
C6 0.0175(11) 0.0198(12) 0.0207(11) -0.0011(9) 0.0031(9) -0.0049(9)
C7 0.0232(12) 0.0193(12) 0.0168(10) -0.0056(9) 0.0010(9) -0.0019(10)
C8 0.0213(11) 0.0234(12) 0.0237(11) -0.0076(9) -0.0016(9) -0.0022(10)
C9 0.0223(11) 0.0173(11) 0.0157(10) -0.0034(8) 0.0013(8) -0.0008(9)
C10 0.0193(11) 0.0209(12) 0.0214(11) -0.0028(9) -0.0033(9) -0.0038(9)
C11 0.0165(11) 0.0217(12) 0.0203(11) -0.0046(9) -0.0002(8) -0.0014(9)
C12 0.0210(12) 0.0191(12) 0.0177(10) -0.0016(9) -0.0034(9) -0.0010(9)
C13 0.0251(12) 0.0246(13) 0.0305(12) -0.0131(10) 0.0041(10) -0.0083(10)
C14 0.0236(12) 0.0180(13) 0.0280(12) -0.0071(10) -0.0015(9) -0.0027(9)

loop_
_atom_type_symbol
_atom_type_description
_atom_type_scat_dispersion_real
_atom_type_scat_dispersion_imag
_atom_type_scat_source
C C 0.0033 0.0016 'International Tables Vol C Tables 4.2.6.8 and 6.1.1.4'
H H 0.0000 0.0000 'International Tables Vol C Tables 4.2.6.8 and 6.1.1.4'
N N 0.0061 0.0033 'International Tables Vol C Tables 4.2.6.8 and 6.1.1.4'
O O 0.0106 0.0060 'International Tables Vol C Tables 4.2.6.8 and 6.1.1.4'
Cd Cd -0.8075 1.2024 'International Tables Vol C Tables 4.2.6.8 and 6.1.1.4'

loop_
_geom_angle_atom_site_label_1
_geom_angle_atom_site_label_2
_geom_angle_atom_site_label_3
_geom_angle
_geom_angle_site_symmetry_1
_geom_angle_site_symmetry_3
O4 Cd1 O4 180.0 2 .
O4 Cd1 N1 94.10(5) 2 2
O4 Cd1 N1 85.90(5) . 2
O4 Cd1 N1 85.89(5) 2 .
O4 Cd1 N1 94.11(5) . .
N1 Cd1 N1 180.0 2 .
O4 Cd1 O3 89.64(5) 2 2
O4 Cd1 O3 90.36(5) . 2
N1 Cd1 O3 92.64(5) 2 2
N1 Cd1 O3 87.36(5) . 2
O4 Cd1 O3 90.36(5) 2 .
O4 Cd1 O3 89.64(5) . .
N1 Cd1 O3 87.36(5) 2 .
N1 Cd1 O3 92.64(5) . .
O3 Cd1 O3 180.0 2 .
H1WA O1W H1WB 109(2) . .
C12 O3 Cd1 125.35(12) . .
Cd1 O4 H4A 95.7(14) . .
Cd1 O4 H4B 125.7(15) . .
H4A O4 H4B 108(2) . .
C11 N1 C4 116.46(16) . .
C11 N1 Cd1 117.93(12) . .
C4 N1 Cd1 125.58(13) . .
C7 N2 C9 128.14(17) . .
C7 N2 H2N 116.3(14) . .
C9 N2 H2N 113.9(14) . .
C2 N3 C1 116.59(18) . .
N3 C1 C5 123.40(19) . .
N3 C1 H1 118.3 . .
C5 C1 H1 118.3 . .
N3 C2 C3 124.31(19) . .
N3 C2 H2 117.8 . .
C3 C2 H2 117.8 . .
C2 C3 C8 118.39(19) . .
C2 C3 H3 120.8 . .
C8 C3 H3 120.8 . .
N1 C4 C10 123.88(19) . .
N1 C4 H4 118.1 . .
C10 C4 H4 118.1 . .
C1 C5 C8 118.66(18) . .
C1 C5 C7 118.71(18) . .
C8 C5 C7 122.56(18) . .
C11 C6 C9 119.32(19) . .
C11 C6 H6 120.3 . .
C9 C6 H6 120.3 . .
O1 C7 N2 124.88(18) . .
O1 C7 C5 121.63(18) . .
N2 C7 C5 113.48(17) . .
C3 C8 C5 118.64(19) . .
C3 C8 H8 120.7 . .
C5 C8 H8 120.7 . .
N2 C9 C10 125.30(18) . .
N2 C9 C6 117.34(18) . .
C10 C9 C6 117.36(18) . .
C4 C10 C9 118.96(18) . .
C4 C10 H10 120.5 . .
C9 C10 H10 120.5 . .
N1 C11 C6 123.98(18) . .
N1 C11 H11 118.0 . .
C6 C11 H11 118.0 . .
O2 C12 O3 123.89(19) . .
O2 C12 C13 118.70(18) . .
O3 C12 C13 117.40(17) . .
C12 C13 C14 115.00(17) . .
C12 C13 H13A 108.5 . .
C14 C13 H13A 108.5 . .
C12 C13 H13B 108.5 . .
C14 C13 H13B 108.5 . .
H13A C13 H13B 107.5 . .
C14 C14 C13 112.5(2) 2_665 .
C14 C14 H14A 109.1 2_665 .
C13 C14 H14A 109.1 . .
C14 C14 H14B 109.1 2_665 .
C13 C14 H14B 109.1 . .
H14A C14 H14B 107.8 . .

loop_
_geom_bond_atom_site_label_1
_geom_bond_atom_site_label_2
_geom_bond_distance
_geom_bond_site_symmetry_2
Cd1 O4 2.3022(14) 2
Cd1 O4 2.3022(14) .
Cd1 N1 2.3045(15) 2
Cd1 N1 2.3045(15) .
Cd1 O3 2.3269(13) 2
Cd1 O3 2.3269(13) .
O1 C7 1.218(2) .
O1W H1WA 0.830(15) .
O1W H1WB 0.834(15) .
O2 C12 1.249(2) .
O3 C12 1.267(2) .
O4 H4A 0.845(15) .
O4 H4B 0.827(15) .
N1 C11 1.337(2) .
N1 C4 1.337(2) .
N2 C7 1.369(2) .
N2 C9 1.386(2) .
N2 H2N 0.859(15) .
N3 C2 1.337(3) .
N3 C1 1.340(2) .
C1 C5 1.380(3) .
C1 H1 0.9500 .
C2 C3 1.373(3) .
C2 H2 0.9500 .
C3 C8 1.380(3) .
C3 H3 0.9500 .
C4 C10 1.376(3) .
C4 H4 0.9500 .
C5 C8 1.388(3) .
C5 C7 1.498(3) .
C6 C11 1.364(3) .
C6 C9 1.393(3) .
C6 H6 0.9500 .
C8 H8 0.9500 .
C9 C10 1.389(3) .
C10 H10 0.9500 .
C11 H11 0.9500 .
C12 C13 1.514(3) .
C13 C14 1.523(3) .
C13 H13A 0.9900 .
C13 H13B 0.9900 .
C14 C14 1.521(4) 2_665
C14 H14A 0.9900 .
C14 H14B 0.9900 .

loop_
_geom_hbond_atom_site_label_D
_geom_hbond_atom_site_label_H
_geom_hbond_atom_site_label_A
_geom_hbond_distance_DH
_geom_hbond_distance_HA
_geom_hbond_distance_DA
_geom_hbond_angle_DHA
_geom_hbond_site_symmetry_A
O1W H1WA O2 0.830(15) 2.047(16) 2.868(2) 170(2) .
O1W H1WB N3 0.834(15) 2.038(15) 2.865(2) 172(2) 2_646
O4 H4A O2 0.845(15) 1.836(15) 2.668(2) 168(2) 2
O4 H4B O3 0.827(15) 1.918(15) 2.7312(19) 168(2) 2_655
N2 H2N O1W 0.859(15) 2.029(17) 2.837(2) 156(2) 1_545

loop_
_geom_torsion_atom_site_label_1
_geom_torsion_atom_site_label_2
_geom_torsion_atom_site_label_3
_geom_torsion_atom_site_label_4
_geom_torsion
_geom_torsion_site_symmetry_1
_geom_torsion_site_symmetry_4
O4 Cd1 O3 C12 -10.52(15) 2 .
O4 Cd1 O3 C12 169.48(15) . .
N1 Cd1 O3 C12 83.57(15) 2 .
N1 Cd1 O3 C12 -96.43(15) . .
O3 Cd1 O3 C12 -3(36) 2 .
O4 Cd1 N1 C11 64.90(14) 2 .
O4 Cd1 N1 C11 -115.10(14) . .
N1 Cd1 N1 C11 81(11) 2 .
O3 Cd1 N1 C11 -24.93(14) 2 .
O3 Cd1 N1 C11 155.07(14) . .
O4 Cd1 N1 C4 -117.26(16) 2 .
O4 Cd1 N1 C4 62.74(16) . .
N1 Cd1 N1 C4 -101(11) 2 .
O3 Cd1 N1 C4 152.91(16) 2 .
O3 Cd1 N1 C4 -27.09(16) . .
C2 N3 C1 C5 -0.5(3) . .
C1 N3 C2 C3 0.2(3) . .
N3 C2 C3 C8 0.3(3) . .
C11 N1 C4 C10 1.3(3) . .
Cd1 N1 C4 C10 -176.59(15) . .
N3 C1 C5 C8 0.2(3) . .
N3 C1 C5 C7 177.36(18) . .
C9 N2 C7 O1 -2.8(4) . .
C9 N2 C7 C5 176.58(19) . .
C1 C5 C7 O1 -36.0(3) . .
C8 C5 C7 O1 141.1(2) . .
C1 C5 C7 N2 144.68(19) . .
C8 C5 C7 N2 -38.3(3) . .
C2 C3 C8 C5 -0.6(3) . .
C1 C5 C8 C3 0.3(3) . .
C7 C5 C8 C3 -176.72(19) . .
C7 N2 C9 C10 -6.7(3) . .
C7 N2 C9 C6 174.23(19) . .
C11 C6 C9 N2 -178.87(18) . .
C11 C6 C9 C10 2.0(3) . .
N1 C4 C10 C9 0.4(3) . .
N2 C9 C10 C4 178.93(19) . .
C6 C9 C10 C4 -2.0(3) . .
C4 N1 C11 C6 -1.3(3) . .
Cd1 N1 C11 C6 176.73(15) . .
C9 C6 C11 N1 -0.3(3) . .
Cd1 O3 C12 O2 15.7(3) . .
Cd1 O3 C12 C13 -164.67(12) . .
O2 C12 C13 C14 -134.48(19) . .
O3 C12 C13 C14 45.9(3) . .
C12 C13 C14 C14 178.4(2) . 2_665
